data_7224343
loop_
_publ_author_name
'Cui, Yan-Hui'
'Liang, Xiao-Xiao'
'Gu, Jin-Zhong'
'Wu, Jiang'
'Kirillov, Alexander M.'

_publ_section_title
;
 Self-assembly synthesis, structural features, reversible
 temperature-induced dehydration/hydration, and magnetic and luminescence
 properties of lanthanide(iii) compounds derived from 5-fluoronicotinic
 acid
;
_journal_issue 13
_journal_name_full CrystEngComm
_journal_page_first 2303
_journal_paper_doi 10.1039/C6CE00040A
_journal_volume 18
_journal_year 2016
_chemical_formula_sum 'C18 H17 F3 N3 O10 Pr'
_chemical_formula_weight 633.26
_chemical_name_systematic
; 
 ? 
;
_space_group_IT_number 2
_symmetry_cell_setting triclinic
_symmetry_space_group_name_Hall '-P 1'
_symmetry_space_group_name_H-M 'P -1'
_atom_sites_solution_hydrogens geom
_atom_sites_solution_primary direct
_atom_sites_solution_secondary difmap
_audit_creation_method SHELXL-97
_audit_update_record
;
2015-10-30 deposited with the CCDC.
2016-02-22 downloaded from the CCDC.
;
_cell_angle_alpha 74.710(9)
_cell_angle_beta 77.652(9)
_cell_angle_gamma 76.938(10)
_cell_formula_units_Z 2
_cell_length_a 6.8156(8)
_cell_length_b 12.9140(15)
_cell_length_c 13.6372(13)
_cell_measurement_temperature 293(2)
_cell_volume 1112.6(2)
_computing_cell_refinement 'Bruker SAINT'
_computing_data_collection 'Bruker APEX2'
_computing_data_reduction 'Bruker SAINT'
_computing_molecular_graphics 'Bruker SHELXTL'
_computing_publication_material 'Bruker SHELXTL'
_computing_structure_refinement 'SHELXL-97 (Sheldrick, 2008)'
_computing_structure_solution 'SHELXS-97 (Sheldrick, 2008)'
_diffrn_ambient_temperature 293(2)
_diffrn_measured_fraction_theta_full 0.997
_diffrn_measured_fraction_theta_max 0.997
_diffrn_measurement_device_type 'Bruker APE-II CCD'
_diffrn_measurement_method '\f and \w scans'
_diffrn_radiation_monochromator graphite
_diffrn_radiation_source 'fine-focus sealed tube'
_diffrn_radiation_type MoK\a
_diffrn_radiation_wavelength 0.71073
_diffrn_reflns_av_R_equivalents 0.0521
_diffrn_reflns_av_sigmaI/netI 0.0826
_diffrn_reflns_limit_h_max 8
_diffrn_reflns_limit_h_min -7
_diffrn_reflns_limit_k_max 15
_diffrn_reflns_limit_k_min -13
_diffrn_reflns_limit_l_max 16
_diffrn_reflns_limit_l_min -10
_diffrn_reflns_number 7838
_diffrn_reflns_theta_full 25.05
_diffrn_reflns_theta_max 25.05
_diffrn_reflns_theta_min 3.34
_exptl_absorpt_coefficient_mu 2.275
_exptl_absorpt_correction_T_max 0.6590
_exptl_absorpt_correction_T_min 0.6001
_exptl_absorpt_correction_type multi-scan
_exptl_crystal_colour yellow
_exptl_crystal_density_diffrn 1.890
_exptl_crystal_density_method 'not measured'
_exptl_crystal_description block
_exptl_crystal_F_000 624
_exptl_crystal_size_max 0.25
_exptl_crystal_size_mid 0.22
_exptl_crystal_size_min 0.20
_refine_diff_density_max 0.771
_refine_diff_density_min -1.156
_refine_diff_density_rms 0.144
_refine_ls_extinction_method none
_refine_ls_goodness_of_fit_ref 1.006
_refine_ls_hydrogen_treatment mixed
_refine_ls_matrix_type full
_refine_ls_number_parameters 322
_refine_ls_number_reflns 3930
_refine_ls_number_restraints 0
_refine_ls_restrained_S_all 1.006
_refine_ls_R_factor_all 0.0528
_refine_ls_R_factor_gt 0.0418
_refine_ls_shift/su_max 0.001
_refine_ls_shift/su_mean 0.000
_refine_ls_structure_factor_coef Fsqd
_refine_ls_weighting_details 'calc w=1/[\s^2^(Fo^2^)+(0.0264P)^2^+0.0000P] where P=(Fo^2^+2Fc^2^)/3'
_refine_ls_weighting_scheme calc
_refine_ls_wR_factor_gt 0.0802
_refine_ls_wR_factor_ref 0.0860
_reflns_number_gt 3345
_reflns_number_total 3930
_reflns_threshold_expression >2sigma(I)
_cod_data_source_file c6ce00040a2.cif
_cod_data_source_block gu205_10pr
_cod_depositor_comments
;
The following automatic conversions were performed:

'_symmetry_cell_setting' value 'Triclinic' changed to 'triclinic'
according to
/usr/data/users/saulius/crontab/automatic-downloads/rss-feeds/RSC/lib/dictionaries/cif_core.dic
dictionary named 'cif_core.dic' version 2.4.2 from 2011-04-26.

Automatic conversion script
Id: cif_fix_values 4268 2015-11-12 08:31:59Z antanas 

 Adding full bibliography for 7224342--7224349.cif.
;
_cod_original_sg_symbol_H-M P-1
_cod_database_code 7224343

loop_
_symmetry_equiv_pos_as_xyz
'x, y, z'
'-x, -y, -z'

loop_
_atom_site_label
_atom_site_type_symbol
_atom_site_fract_x
_atom_site_fract_y
_atom_site_fract_z
_atom_site_U_iso_or_equiv
_atom_site_adp_type
_atom_site_occupancy
_atom_site_symmetry_multiplicity
_atom_site_calc_flag
_atom_site_refinement_flags
Pr1 Pr 0.17691(5) 0.11586(2) 0.12597(2) 0.01987(11) Uani 1 1 d .
O1 O 0.4707(6) 0.0348(3) 0.2318(3) 0.0347(10) Uani 1 1 d .
O2 O 0.1603(6) 0.0159(3) 0.3129(3) 0.0363(11) Uani 1 1 d .
O3 O 0.1273(7) 0.1697(3) -0.0759(3) 0.0377(11) Uani 1 1 d .
O4 O -0.0025(7) 0.2922(3) 0.0162(3) 0.0413(11) Uani 1 1 d .
O5 O 0.4924(6) 0.1554(3) 0.0164(3) 0.0293(9) Uani 1 1 d .
O6 O 0.6996(6) 0.0623(3) -0.0934(3) 0.0310(10) Uani 1 1 d .
O7 O -0.1283(6) 0.2049(3) 0.2294(3) 0.0386(11) Uani 1 1 d .
H1W H -0.1697 0.1586 0.2867 0.058 Uiso 1 1 d R
H2W H -0.2306 0.2291 0.1941 0.058 Uiso 1 1 d R
O8 O -0.1147(6) 0.0236(3) 0.1342(3) 0.0394(11) Uani 1 1 d .
H3W H -0.2172 0.0422 0.1812 0.059 Uiso 1 1 d R
H4W H -0.0771 -0.0476 0.1502 0.059 Uiso 1 1 d R
O9 O 0.2687(7) 0.2665(3) 0.1802(3) 0.0388(11) Uani 1 1 d .
H5W H 0.1594 0.3168 0.1925 0.058 Uiso 1 1 d R
H6W H 0.3581 0.2994 0.1314 0.058 Uiso 1 1 d R
O10 O 0.6057(7) 0.3686(4) 0.1143(4) 0.0481(12) Uani 1 1 d G
H7W H 0.7081 0.3672 0.0661 0.072 Uiso 1 1 d G
H8W H 0.5902 0.4258 0.1368 0.072 Uiso 1 1 d G
N1 N 0.3686(9) -0.1669(4) 0.5801(4) 0.0456(15) Uani 1 1 d .
N2 N -0.0248(8) 0.5472(4) -0.2412(4) 0.0370(13) Uani 1 1 d .
N3 N 0.5046(8) 0.4471(4) -0.1959(4) 0.0354(13) Uani 1 1 d .
F1 F 0.9084(6) -0.2020(3) 0.4949(3) 0.0680(14) Uani 1 1 d .
F2 F 0.2071(7) 0.4054(3) -0.4404(3) 0.0687(13) Uani 1 1 d .
F3 F 0.7265(8) 0.3527(3) -0.4252(3) 0.0752(14) Uani 1 1 d .
C1 C 0.3506(9) -0.0014(4) 0.3100(4) 0.0263(13) Uani 1 1 d .
C2 C 0.4362(9) -0.0712(4) 0.4051(4) 0.0257(13) Uani 1 1 d .
C3 C 0.3054(10) -0.1053(5) 0.4936(5) 0.0403(17) Uani 1 1 d .
H3 H 0.1657 -0.0845 0.4932 0.048 Uiso 1 1 calc R
C4 C 0.5700(11) -0.1980(5) 0.5788(5) 0.0438(18) Uani 1 1 d .
H4 H 0.6184 -0.2412 0.6379 0.053 Uiso 1 1 calc R
C5 C 0.7053(10) -0.1673(5) 0.4920(5) 0.0400(17) Uani 1 1 d .
C6 C 0.6446(9) -0.1016(5) 0.4027(4) 0.0315(15) Uani 1 1 d .
H6 H 0.7378 -0.0790 0.3445 0.038 Uiso 1 1 calc R
C7 C 0.0567(9) 0.2650(5) -0.0689(5) 0.0275(14) Uani 1 1 d .
C8 C 0.0526(8) 0.3554(4) -0.1663(4) 0.0242(13) Uani 1 1 d .
C9 C -0.0239(9) 0.4637(4) -0.1590(5) 0.0316(15) Uani 1 1 d .
H9 H -0.0764 0.4781 -0.0942 0.038 Uiso 1 1 calc R
C10 C 0.0526(10) 0.5259(5) -0.3333(5) 0.0422(17) Uani 1 1 d .
H10 H 0.0547 0.5834 -0.3912 0.051 Uiso 1 1 calc R
C11 C 0.1293(10) 0.4216(5) -0.3451(4) 0.0372(16) Uani 1 1 d .
C12 C 0.1300(9) 0.3341(5) -0.2615(4) 0.0323(15) Uani 1 1 d .
H12 H 0.1812 0.2632 -0.2695 0.039 Uiso 1 1 calc R
C13 C 0.5963(8) 0.1465(4) -0.0694(4) 0.0228(13) Uani 1 1 d .
C14 C 0.5966(8) 0.2512(4) -0.1522(4) 0.0249(13) Uani 1 1 d .
C15 C 0.5139(8) 0.3515(4) -0.1274(5) 0.0274(13) Uani 1 1 d .
H15 H 0.4617 0.3521 -0.0586 0.033 Uiso 1 1 calc R
C16 C 0.5764(10) 0.4442(5) -0.2944(5) 0.0408(18) Uani 1 1 d .
H16 H 0.5690 0.5092 -0.3443 0.049 Uiso 1 1 calc R
C17 C 0.6597(10) 0.3491(5) -0.3237(5) 0.0410(17) Uani 1 1 d .
C18 C 0.6757(9) 0.2502(5) -0.2545(5) 0.0371(16) Uani 1 1 d .
H18 H 0.7367 0.1856 -0.2751 0.045 Uiso 1 1 calc R

loop_
_atom_site_aniso_label
_atom_site_aniso_U_11
_atom_site_aniso_U_22
_atom_site_aniso_U_33
_atom_site_aniso_U_23
_atom_site_aniso_U_13
_atom_site_aniso_U_12
Pr1 0.01960(19) 0.01835(18) 0.01806(17) -0.00421(12) 0.00014(12) 0.00091(12)
O1 0.031(2) 0.047(3) 0.018(2) 0.0015(19) 0.0013(18) -0.006(2)
O2 0.022(2) 0.049(3) 0.026(2) 0.005(2) -0.0034(18) 0.000(2)
O3 0.045(3) 0.024(2) 0.041(3) -0.0069(19) -0.007(2) -0.001(2)
O4 0.047(3) 0.038(3) 0.024(2) -0.002(2) 0.001(2) 0.010(2)
O5 0.028(2) 0.030(2) 0.027(2) -0.0110(17) 0.0073(18) -0.0052(18)
O6 0.035(3) 0.018(2) 0.036(2) -0.0114(17) 0.0031(19) 0.0026(18)
O7 0.036(3) 0.035(2) 0.027(2) 0.0000(19) 0.0060(19) 0.0104(19)
O8 0.024(2) 0.037(2) 0.060(3) -0.023(2) 0.002(2) -0.007(2)
O9 0.032(3) 0.029(2) 0.057(3) -0.022(2) 0.002(2) -0.0020(19)
O10 0.041(3) 0.037(3) 0.067(4) -0.024(2) 0.003(2) -0.004(2)
N1 0.047(4) 0.055(4) 0.026(3) 0.005(3) -0.008(3) -0.007(3)
N2 0.041(3) 0.024(3) 0.037(3) 0.001(2) 0.001(3) -0.003(2)
N3 0.035(3) 0.021(3) 0.049(4) -0.005(2) -0.009(3) -0.004(2)
F1 0.037(3) 0.078(3) 0.077(3) 0.002(2) -0.026(2) 0.007(2)
F2 0.107(4) 0.058(3) 0.027(2) -0.0078(19) 0.010(2) -0.008(3)
F3 0.105(4) 0.065(3) 0.031(2) 0.002(2) 0.020(2) -0.011(3)
C1 0.031(4) 0.021(3) 0.023(3) -0.004(2) -0.006(3) 0.004(3)
C2 0.028(3) 0.031(3) 0.019(3) -0.005(2) -0.004(3) -0.008(3)
C3 0.033(4) 0.047(4) 0.033(4) -0.002(3) -0.005(3) 0.001(3)
C4 0.053(5) 0.044(4) 0.030(4) 0.003(3) -0.020(3) 0.001(3)
C5 0.030(4) 0.038(4) 0.049(4) -0.004(3) -0.017(3) 0.004(3)
C6 0.032(4) 0.032(3) 0.028(3) -0.006(3) -0.004(3) -0.003(3)
C7 0.022(3) 0.029(3) 0.029(3) -0.001(3) -0.008(3) -0.002(3)
C8 0.022(3) 0.026(3) 0.020(3) -0.003(2) 0.003(2) -0.004(2)
C9 0.032(4) 0.027(3) 0.029(3) -0.009(3) 0.002(3) 0.005(3)
C10 0.041(4) 0.038(4) 0.035(4) 0.004(3) -0.001(3) -0.001(3)
C11 0.044(4) 0.044(4) 0.016(3) -0.005(3) 0.005(3) -0.005(3)
C12 0.035(4) 0.025(3) 0.036(4) -0.008(3) -0.005(3) -0.003(3)
C13 0.019(3) 0.026(3) 0.026(3) -0.010(2) -0.004(3) -0.004(2)
C14 0.017(3) 0.027(3) 0.027(3) -0.002(3) 0.000(2) -0.006(2)
C15 0.023(3) 0.023(3) 0.036(3) -0.010(3) -0.002(3) -0.002(2)
C16 0.036(4) 0.034(4) 0.045(4) 0.007(3) -0.007(3) -0.009(3)
C17 0.040(4) 0.045(4) 0.027(4) 0.001(3) 0.008(3) -0.010(3)
C18 0.038(4) 0.027(3) 0.038(4) -0.003(3) 0.008(3) -0.007(3)

loop_
_atom_type_symbol
_atom_type_description
_atom_type_scat_dispersion_real
_atom_type_scat_dispersion_imag
_atom_type_scat_source
C C 0.0033 0.0016 'International Tables Vol C Tables 4.2.6.8 and 6.1.1.4'
H H 0.0000 0.0000 'International Tables Vol C Tables 4.2.6.8 and 6.1.1.4'
F F 0.0171 0.0103 'International Tables Vol C Tables 4.2.6.8 and 6.1.1.4'
N N 0.0061 0.0033 'International Tables Vol C Tables 4.2.6.8 and 6.1.1.4'
O O 0.0106 0.0060 'International Tables Vol C Tables 4.2.6.8 and 6.1.1.4'
Pr Pr -0.2180 2.8214 'International Tables Vol C Tables 4.2.6.8 and 6.1.1.4'

loop_
_geom_angle_atom_site_label_1
_geom_angle_atom_site_label_2
_geom_angle_atom_site_label_3
_geom_angle
_geom_angle_site_symmetry_1
_geom_angle_site_symmetry_3
O6 Pr1 O5 83.52(13) 2_655 .
O6 Pr1 O7 135.99(13) 2_655 .
O5 Pr1 O7 140.47(13) . .
O6 Pr1 O9 144.21(14) 2_655 .
O5 Pr1 O9 73.38(14) . .
O7 Pr1 O9 70.82(15) . .
O6 Pr1 O8 69.42(14) 2_655 .
O5 Pr1 O8 140.70(14) . .
O7 Pr1 O8 72.14(15) . .
O9 Pr1 O8 142.95(15) . .
O6 Pr1 O2 84.00(14) 2_655 .
O5 Pr1 O2 122.64(12) . .
O7 Pr1 O2 70.92(13) . .
O9 Pr1 O2 85.91(14) . .
O8 Pr1 O2 83.33(13) . .
O6 Pr1 O4 131.08(14) 2_655 .
O5 Pr1 O4 86.87(13) . .
O7 Pr1 O4 68.44(13) . .
O9 Pr1 O4 75.38(14) . .
O8 Pr1 O4 90.00(14) . .
O2 Pr1 O4 138.90(14) . .
O6 Pr1 O1 75.66(14) 2_655 .
O5 Pr1 O1 71.64(12) . .
O7 Pr1 O1 111.10(13) . .
O9 Pr1 O1 71.35(13) . .
O8 Pr1 O1 124.69(12) . .
O2 Pr1 O1 51.02(12) . .
O4 Pr1 O1 144.30(14) . .
O6 Pr1 O3 83.20(13) 2_655 .
O5 Pr1 O3 70.18(13) . .
O7 Pr1 O3 109.38(13) . .
O9 Pr1 O3 112.83(12) . .
O8 Pr1 O3 78.54(13) . .
O2 Pr1 O3 160.59(13) . .
O4 Pr1 O3 48.65(13) . .
O1 Pr1 O3 137.96(13) . .
C1 O1 Pr1 91.8(3) . .
C1 O2 Pr1 94.3(3) . .
C7 O3 Pr1 89.8(4) . .
C7 O4 Pr1 96.4(3) . .
C13 O5 Pr1 141.4(4) . .
C13 O6 Pr1 166.2(4) . 2_655
Pr1 O7 H1W 111.1 . .
Pr1 O7 H2W 110.7 . .
H1W O7 H2W 107.8 . .
Pr1 O8 H3W 110.5 . .
Pr1 O8 H4W 110.5 . .
H3W O8 H4W 108.2 . .
Pr1 O9 H5W 111.2 . .
Pr1 O9 H6W 110.9 . .
H5W O9 H6W 107.6 . .
H7W O10 H8W 109.5 . .
C3 N1 C4 117.6(6) . .
C10 N2 C9 118.2(6) . .
C15 N3 C16 116.9(6) . .
O1 C1 O2 122.7(5) . .
O1 C1 C2 119.1(5) . .
O2 C1 C2 118.1(5) . .
C3 C2 C6 119.9(5) . .
C3 C2 C1 119.7(5) . .
C6 C2 C1 120.4(5) . .
N1 C3 C2 123.3(6) . .
N1 C3 H3 118.4 . .
C2 C3 H3 118.4 . .
N1 C4 C5 121.0(5) . .
N1 C4 H4 119.5 . .
C5 C4 H4 119.5 . .
F1 C5 C4 118.5(5) . .
F1 C5 C6 118.9(6) . .
C4 C5 C6 122.6(6) . .
C5 C6 C2 115.6(6) . .
C5 C6 H6 122.2 . .
C2 C6 H6 122.2 . .
O3 C7 O4 122.9(5) . .
O3 C7 C8 119.4(6) . .
O4 C7 C8 117.6(5) . .
C12 C8 C9 118.7(5) . .
C12 C8 C7 121.4(5) . .
C9 C8 C7 119.8(5) . .
N2 C9 C8 122.7(6) . .
N2 C9 H9 118.6 . .
C8 C9 H9 118.6 . .
N2 C10 C11 121.6(5) . .
N2 C10 H10 119.2 . .
C11 C10 H10 119.2 . .
F2 C11 C10 118.8(5) . .
F2 C11 C12 120.0(6) . .
C10 C11 C12 121.2(6) . .
C8 C12 C11 117.5(6) . .
C8 C12 H12 121.2 . .
C11 C12 H12 121.2 . .
O6 C13 O5 127.1(5) . .
O6 C13 C14 116.9(5) . .
O5 C13 C14 115.9(5) . .
C18 C14 C15 118.0(5) . .
C18 C14 C13 121.5(6) . .
C15 C14 C13 120.5(5) . .
N3 C15 C14 124.2(6) . .
N3 C15 H15 117.9 . .
C14 C15 H15 117.9 . .
N3 C16 C17 121.9(5) . .
N3 C16 H16 119.1 . .
C17 C16 H16 119.1 . .
F3 C17 C16 118.4(5) . .
F3 C17 C18 119.3(7) . .
C16 C17 C18 122.3(6) . .
C17 C18 C14 116.7(6) . .
C17 C18 H18 121.7 . .
C14 C18 H18 121.7 . .

loop_
_geom_bond_atom_site_label_1
_geom_bond_atom_site_label_2
_geom_bond_distance
_geom_bond_site_symmetry_2
Pr1 O6 2.388(4) 2_655
Pr1 O5 2.416(4) .
Pr1 O7 2.482(4) .
Pr1 O9 2.497(4) .
Pr1 O8 2.507(4) .
Pr1 O2 2.527(3) .
Pr1 O4 2.579(4) .
Pr1 O1 2.585(4) .
Pr1 O3 2.731(4) .
O1 C1 1.250(6) .
O2 C1 1.259(6) .
O3 C7 1.237(7) .
O4 C7 1.258(7) .
O5 C13 1.251(7) .
O6 C13 1.236(7) .
O6 Pr1 2.388(4) 2_655
O7 H1W 0.8846 .
O7 H2W 0.8838 .
O8 H3W 0.8774 .
O8 H4W 0.8776 .
O9 H5W 0.8888 .
O9 H6W 0.8880 .
O10 H7W 0.8501 .
O10 H8W 0.8499 .
N1 C3 1.333(7) .
N1 C4 1.338(8) .
N2 C10 1.328(8) .
N2 C9 1.335(7) .
N3 C15 1.335(7) .
N3 C16 1.336(8) .
F1 C5 1.361(7) .
F2 C11 1.347(7) .
F3 C17 1.353(7) .
C1 C2 1.518(7) .
C2 C3 1.372(8) .
C2 C6 1.382(8) .
C3 H3 0.9300 .
C4 C5 1.363(9) .
C4 H4 0.9300 .
C5 C6 1.374(8) .
C6 H6 0.9300 .
C7 C8 1.521(7) .
C8 C12 1.367(8) .
C8 C9 1.400(8) .
C9 H9 0.9300 .
C10 C11 1.370(9) .
C10 H10 0.9300 .
C11 C12 1.377(7) .
C12 H12 0.9300 .
C13 C14 1.516(7) .
C14 C18 1.386(8) .
C14 C15 1.389(8) .
C15 H15 0.9300 .
C16 C17 1.355(10) .
C16 H16 0.9300 .
C17 C18 1.372(8) .
C18 H18 0.9300 .

loop_
_geom_hbond_atom_site_label_D
_geom_hbond_atom_site_label_H
_geom_hbond_atom_site_label_A
_geom_hbond_distance_DH
_geom_hbond_distance_HA
_geom_hbond_distance_DA
_geom_hbond_angle_DHA
_geom_hbond_site_symmetry_A
O7 H1W N1 0.88 2.03 2.746(7) 136.9 2_556
O7 H2W O10 0.88 2.06 2.821(6) 143.2 1_455
O8 H3W O1 0.88 2.11 2.843(6) 141.0 1_455
O8 H4W O3 0.88 2.21 2.836(6) 128.4 2
O9 H5W N2 0.89 2.00 2.810(7) 151.2 2_565
O9 H6W O10 0.89 2.03 2.771(6) 140.7 .
O10 H7W O4 0.85 2.05 2.805(7) 147.7 1_655
O10 H8W N3 0.85 1.94 2.774(7) 168.0 2_665

loop_
_geom_torsion_atom_site_label_1
_geom_torsion_atom_site_label_2
_geom_torsion_atom_site_label_3
_geom_torsion_atom_site_label_4
_geom_torsion
_geom_torsion_site_symmetry_1
O6 Pr1 O1 C1 -91.9(4) 2_655
O5 Pr1 O1 C1 -179.8(4) .
O7 Pr1 O1 C1 42.3(4) .
O9 Pr1 O1 C1 102.1(4) .
O8 Pr1 O1 C1 -40.1(4) .
O2 Pr1 O1 C1 2.0(3) .
O4 Pr1 O1 C1 124.3(4) .
O3 Pr1 O1 C1 -154.1(3) .
O6 Pr1 O2 C1 74.4(4) 2_655
O5 Pr1 O2 C1 -3.9(4) .
O7 Pr1 O2 C1 -142.3(4) .
O9 Pr1 O2 C1 -71.2(4) .
O8 Pr1 O2 C1 144.3(4) .
O4 Pr1 O2 C1 -133.4(4) .
O1 Pr1 O2 C1 -2.0(3) .
O3 Pr1 O2 C1 123.4(4) .
O6 Pr1 O3 C7 178.8(4) 2_655
O5 Pr1 O3 C7 -95.6(3) .
O7 Pr1 O3 C7 42.3(4) .
O9 Pr1 O3 C7 -34.4(4) .
O8 Pr1 O3 C7 108.5(4) .
O2 Pr1 O3 C7 129.8(4) .
O4 Pr1 O3 C7 8.3(3) .
O1 Pr1 O3 C7 -121.5(3) .
O6 Pr1 O4 C7 -20.6(4) 2_655
O5 Pr1 O4 C7 58.0(4) .
O7 Pr1 O4 C7 -153.6(4) .
O9 Pr1 O4 C7 131.6(4) .
O8 Pr1 O4 C7 -82.8(4) .
O2 Pr1 O4 C7 -162.7(3) .
O1 Pr1 O4 C7 109.9(4) .
O3 Pr1 O4 C7 -8.2(3) .
O6 Pr1 O5 C13 50.7(6) 2_655
O7 Pr1 O5 C13 -131.1(5) .
O9 Pr1 O5 C13 -157.0(6) .
O8 Pr1 O5 C13 4.9(7) .
O2 Pr1 O5 C13 129.3(6) .
O4 Pr1 O5 C13 -81.3(6) .
O1 Pr1 O5 C13 127.7(6) .
O3 Pr1 O5 C13 -34.4(6) .
Pr1 O1 C1 O2 -3.7(6) .
Pr1 O1 C1 C2 174.9(5) .
Pr1 O2 C1 O1 3.8(6) .
Pr1 O2 C1 C2 -174.8(4) .
O1 C1 C2 C3 175.7(6) .
O2 C1 C2 C3 -5.7(9) .
O1 C1 C2 C6 -5.0(9) .
O2 C1 C2 C6 173.6(6) .
C4 N1 C3 C2 -1.3(10) .
C6 C2 C3 N1 0.6(10) .
C1 C2 C3 N1 179.9(6) .
C3 N1 C4 C5 0.2(10) .
N1 C4 C5 F1 -179.5(6) .
N1 C4 C5 C6 1.5(11) .
F1 C5 C6 C2 178.9(6) .
C4 C5 C6 C2 -2.1(10) .
C3 C2 C6 C5 1.1(9) .
C1 C2 C6 C5 -178.2(6) .
Pr1 O3 C7 O4 -15.3(6) .
Pr1 O3 C7 C8 160.7(5) .
Pr1 O4 C7 O3 16.3(6) .
Pr1 O4 C7 C8 -159.7(4) .
O3 C7 C8 C12 -1.7(9) .
O4 C7 C8 C12 174.5(6) .
O3 C7 C8 C9 -179.0(5) .
O4 C7 C8 C9 -2.8(8) .
C10 N2 C9 C8 -0.8(9) .
C12 C8 C9 N2 0.1(9) .
C7 C8 C9 N2 177.5(5) .
C9 N2 C10 C11 0.9(10) .
N2 C10 C11 F2 -179.5(6) .
N2 C10 C11 C12 -0.2(11) .
C9 C8 C12 C11 0.5(9) .
C7 C8 C12 C11 -176.8(5) .
F2 C11 C12 C8 178.8(6) .
C10 C11 C12 C8 -0.5(10) .
Pr1 O6 C13 O5 56.2(19) 2_655
Pr1 O6 C13 C14 -124.6(14) 2_655
Pr1 O5 C13 O6 -74.3(8) .
Pr1 O5 C13 C14 106.5(6) .
O6 C13 C14 C18 11.9(8) .
O5 C13 C14 C18 -168.8(5) .
O6 C13 C14 C15 -169.1(5) .
O5 C13 C14 C15 10.3(8) .
C16 N3 C15 C14 1.4(9) .
C18 C14 C15 N3 0.4(9) .
C13 C14 C15 N3 -178.7(5) .
C15 N3 C16 C17 -1.6(9) .
N3 C16 C17 F3 179.1(6) .
N3 C16 C17 C18 0.0(11) .
F3 C17 C18 C14 -177.2(6) .
C16 C17 C18 C14 1.8(10) .
C15 C14 C18 C17 -2.0(9) .
C13 C14 C18 C17 177.1(5) .
